data_4088311
loop_
_publ_author_name
'Lastovickova, Dominika N.'
'Bielawski, Christopher W.'

_publ_section_title
;
 Diamidocarbene Induced B--H Activation: A New Class of Initiator-Free
 Olefin Hydroboration Reagents
;
_journal_issue 5
_journal_name_full Organometallics
_journal_page_first 706
_journal_paper_doi 10.1021/acs.organomet.5b00997
_journal_volume 35
_journal_year 2016
_chemical_formula_moiety 'C36 H52 B2 N2 O6'
_chemical_formula_sum 'C36 H52 B2 N2 O6'
_chemical_formula_weight 630.41
_chemical_name_common 'DAC-bispin (5)'
_space_group_crystal_system orthorhombic
_space_group_IT_number 56
_space_group_name_Hall '-P 2ab 2ac'
_space_group_name_H-M_alt 'P c c n'
_atom_sites_solution_hydrogens geom
_audit_creation_method SHELXL-2014
_cell_angle_alpha 90
_cell_angle_beta 90
_cell_angle_gamma 90
_cell_formula_units_Z 8
_cell_length_a 20.295(3)
_cell_length_b 18.186(2)
_cell_length_c 19.281(3)
_cell_measurement_reflns_used 4077
_cell_measurement_temperature 93(2)
_cell_measurement_theta_max 68.1
_cell_measurement_theta_min 25.5
_cell_volume 7116.3(17)
_computing_cell_refinement
;
CrystalClear-SM Expert 2.1 b45 (Rigaku, 2015)
;
_computing_data_collection
;
CrystalClear-SM Expert 2.1 b45 (Rigaku, 2015)
;
_computing_data_reduction
;
CrystalClear-SM Expert 2.1 b45 (Rigaku, 2015)
;
_computing_structure_refinement 'SHELXL-2014 (Sheldrick, 2014)'
_diffrn_ambient_temperature 93(2)
_diffrn_detector_area_resol_mean 5.8140
_diffrn_measured_fraction_theta_full 0.998
_diffrn_measured_fraction_theta_max 0.998
_diffrn_measurement_device_type 'Rigaku Pilatus 200K'
_diffrn_measurement_method 'omega scans'
_diffrn_radiation_type CuK\a
_diffrn_radiation_wavelength 1.54187
_diffrn_reflns_av_R_equivalents 0.0213
_diffrn_reflns_av_unetI/netI 0.0147
_diffrn_reflns_Laue_measured_fraction_full 0.998
_diffrn_reflns_Laue_measured_fraction_max 0.998
_diffrn_reflns_limit_h_max 12
_diffrn_reflns_limit_h_min -24
_diffrn_reflns_limit_k_max 20
_diffrn_reflns_limit_k_min -21
_diffrn_reflns_limit_l_max 23
_diffrn_reflns_limit_l_min -23
_diffrn_reflns_number 53226
_diffrn_reflns_point_group_measured_fraction_full 0.998
_diffrn_reflns_point_group_measured_fraction_max 0.998
_diffrn_reflns_theta_full 67.687
_diffrn_reflns_theta_max 68.231
_diffrn_reflns_theta_min 6.537
_exptl_absorpt_coefficient_mu 0.621
_exptl_absorpt_correction_T_max 1.0000
_exptl_absorpt_correction_T_min 0.8876
_exptl_absorpt_correction_type multi-scan
_exptl_absorpt_process_details
;
Abscor. T. Higashi (2001). The Rigaku Corporation, Tokyo, Japan.
;
_exptl_crystal_colour colorless
_exptl_crystal_density_diffrn 1.177
_exptl_crystal_description block
_exptl_crystal_F_000 2720
_exptl_crystal_size_max 0.39
_exptl_crystal_size_mid 0.33
_exptl_crystal_size_min 0.15
_refine_diff_density_max 0.298
_refine_diff_density_min -0.246
_refine_diff_density_rms 0.040
_refine_ls_extinction_method none
_refine_ls_goodness_of_fit_ref 1.006
_refine_ls_hydrogen_treatment constr
_refine_ls_matrix_type full
_refine_ls_number_parameters 431
_refine_ls_number_reflns 6502
_refine_ls_number_restraints 0
_refine_ls_restrained_S_all 1.006
_refine_ls_R_factor_all 0.0381
_refine_ls_R_factor_gt 0.0353
_refine_ls_shift/su_max 0.001
_refine_ls_shift/su_mean 0.000
_refine_ls_structure_factor_coef Fsqd
_refine_ls_weighting_details 'w=1/[\s^2^(Fo^2^)+(0.0491P)^2^+3.2516P] where P=(Fo^2^+2Fc^2^)/3'
_refine_ls_weighting_scheme calc
_refine_ls_wR_factor_gt 0.0910
_refine_ls_wR_factor_ref 0.0928
_reflns_Friedel_coverage 0.000
_reflns_number_gt 6000
_reflns_number_total 6502
_reflns_threshold_expression 'I > 2\s(I)'
_cod_data_source_file om5b00997_si_002.cif
_cod_data_source_block DAC-bispin
_cod_database_code 4088311
_shelx_space_group_comment
;
The symmetry employed for this shelxl refinement is uniquely defined
by the following loop, which should always be used as a source of
symmetry information in preference to the above space-group names.
They are only intended as comments.
;
_shelxl_version_number 2014-3

loop_
_space_group_symop_operation_xyz
'x, y, z'
'-x+1/2, -y+1/2, z'
'-x, y+1/2, -z+1/2'
'x+1/2, -y, -z+1/2'
'-x, -y, -z'
'x-1/2, y-1/2, -z'
'x, -y-1/2, z-1/2'
'-x-1/2, y, z-1/2'

loop_
_atom_site_label
_atom_site_type_symbol
_atom_site_fract_x
_atom_site_fract_y
_atom_site_fract_z
_atom_site_U_iso_or_equiv
_atom_site_adp_type
_atom_site_occupancy
_atom_site_site_symmetry_order
_atom_site_calc_flag
_atom_site_refinement_flags_posn
_atom_site_refinement_flags_adp
O6 O 0.34686(4) 0.64803(4) 0.77225(4) 0.01714(17) Uani 1 1 d . .
O3 O 0.24299(4) 0.45072(4) 0.74504(4) 0.01817(18) Uani 1 1 d . .
O4 O 0.28739(4) 0.54548(4) 0.68336(4) 0.01908(18) Uani 1 1 d . .
O5 O 0.45060(4) 0.60118(4) 0.76182(4) 0.01789(18) Uani 1 1 d . .
O1 O 0.49559(4) 0.38135(5) 0.78614(4) 0.02028(18) Uani 1 1 d . .
O2 O 0.37208(4) 0.46799(5) 0.97269(4) 0.0261(2) Uani 1 1 d . .
N1 N 0.40315(5) 0.44704(5) 0.76663(5) 0.0145(2) Uani 1 1 d . .
N2 N 0.33928(5) 0.49475(5) 0.86397(5) 0.0154(2) Uani 1 1 d . .
C2 C 0.45305(5) 0.42305(6) 0.80791(6) 0.0151(2) Uani 1 1 d . .
C7 C 0.39417(5) 0.40610(6) 0.70241(6) 0.0168(2) Uani 1 1 d . .
C16 C 0.27964(6) 0.52799(6) 0.89192(6) 0.0173(2) Uani 1 1 d . .
C1 C 0.35630(5) 0.50602(6) 0.78849(6) 0.0143(2) Uani 1 1 d . .
C6 C 0.38424(6) 0.47002(6) 0.91062(6) 0.0173(2) Uani 1 1 d . .
C21 C 0.28110(6) 0.60063(7) 0.91596(6) 0.0191(2) Uani 1 1 d . .
C17 C 0.22250(6) 0.48559(7) 0.89999(6) 0.0197(2) Uani 1 1 d . .
C25 C 0.19170(6) 0.47325(6) 0.69550(6) 0.0186(2) Uani 1 1 d . .
C26 C 0.23135(6) 0.51962(6) 0.64179(6) 0.0189(2) Uani 1 1 d . .
C5 C 0.50147(6) 0.50729(6) 0.89770(6) 0.0191(2) Uani 1 1 d . .
H5A H 0.5453 0.4897 0.8890 0.029 Uiso 1 1 calc R U
H5B H 0.4980 0.5232 0.9450 0.029 Uiso 1 1 calc R U
H5C H 0.4921 0.5478 0.8674 0.029 Uiso 1 1 calc R U
C31 C 0.45817(6) 0.68106(6) 0.75227(6) 0.0197(3) Uani 1 1 d . .
C20 C 0.22196(6) 0.63301(7) 0.93689(6) 0.0229(3) Uani 1 1 d . .
H20 H 0.2222 0.6820 0.9506 0.027 Uiso 1 1 calc R U
C3 C 0.45171(5) 0.44492(6) 0.88433(6) 0.0158(2) Uani 1 1 d . .
C12 C 0.42341(6) 0.42897(7) 0.64043(6) 0.0201(2) Uani 1 1 d . .
C32 C 0.38536(6) 0.70686(6) 0.73988(6) 0.0190(2) Uani 1 1 d . .
C8 C 0.36027(6) 0.33901(6) 0.70605(6) 0.0204(3) Uani 1 1 d . .
C19 C 0.16308(6) 0.59475(7) 0.93788(6) 0.0238(3) Uani 1 1 d . .
C22 C 0.34379(6) 0.64309(7) 0.92715(6) 0.0227(3) Uani 1 1 d . .
H22A H 0.3403 0.6903 0.9052 0.034 Uiso 1 1 calc R U
H22B H 0.3801 0.6165 0.9075 0.034 Uiso 1 1 calc R U
H22C H 0.3510 0.6496 0.9760 0.034 Uiso 1 1 calc R U
C18 C 0.16499(6) 0.52034(7) 0.92133(6) 0.0229(3) Uani 1 1 d . .
H18 H 0.1265 0.4929 0.9247 0.028 Uiso 1 1 calc R U
C4 C 0.47229(6) 0.37681(7) 0.92641(6) 0.0224(3) Uani 1 1 d . .
H4A H 0.4420 0.3374 0.9175 0.034 Uiso 1 1 calc R U
H4B H 0.4718 0.3885 0.9750 0.034 Uiso 1 1 calc R U
H4C H 0.5159 0.3621 0.9130 0.034 Uiso 1 1 calc R U
C24 C 0.22250(6) 0.40321(7) 0.89284(7) 0.0252(3) Uani 1 1 d . .
H24A H 0.1960 0.3820 0.9289 0.038 Uiso 1 1 calc R U
H24B H 0.2668 0.3852 0.8966 0.038 Uiso 1 1 calc R U
H24C H 0.2047 0.3899 0.8485 0.038 Uiso 1 1 calc R U
C29 C 0.14213(6) 0.51723(7) 0.73752(7) 0.0244(3) Uani 1 1 d . .
H29A H 0.1240 0.4867 0.7734 0.037 Uiso 1 1 calc R U
H29B H 0.1074 0.5340 0.7076 0.037 Uiso 1 1 calc R U
H29C H 0.1637 0.5588 0.7581 0.037 Uiso 1 1 calc R U
C11 C 0.41568(6) 0.38468(7) 0.58176(6) 0.0260(3) Uani 1 1 d . .
H11 H 0.4350 0.3994 0.5403 0.031 Uiso 1 1 calc R U
C35 C 0.48879(6) 0.71161(7) 0.81818(7) 0.0244(3) Uani 1 1 d . .
H35A H 0.4594 0.7037 0.8564 0.037 Uiso 1 1 calc R U
H35B H 0.4965 0.7634 0.8127 0.037 Uiso 1 1 calc R U
H35C H 0.5298 0.6871 0.8270 0.037 Uiso 1 1 calc R U
C15 C 0.33403(6) 0.30881(7) 0.77291(7) 0.0251(3) Uani 1 1 d . .
H15A H 0.2947 0.3349 0.7856 0.038 Uiso 1 1 calc R U
H15B H 0.3665 0.3146 0.8087 0.038 Uiso 1 1 calc R U
H15C H 0.3240 0.2576 0.7673 0.038 Uiso 1 1 calc R U
C9 C 0.35281(6) 0.29811(7) 0.64565(7) 0.0262(3) Uani 1 1 d . .
H9 H 0.3285 0.2548 0.6473 0.031 Uiso 1 1 calc R U
C33 C 0.36766(6) 0.77953(7) 0.77367(7) 0.0240(3) Uani 1 1 d . .
H33A H 0.3222 0.7907 0.7646 0.036 Uiso 1 1 calc R U
H33B H 0.3950 0.8178 0.7549 0.036 Uiso 1 1 calc R U
H33C H 0.3746 0.7761 0.8228 0.036 Uiso 1 1 calc R U
C27 C 0.19538(7) 0.58644(7) 0.61384(7) 0.0260(3) Uani 1 1 d . .
H27A H 0.1823 0.6175 0.6517 0.039 Uiso 1 1 calc R U
H27B H 0.1570 0.5709 0.5887 0.039 Uiso 1 1 calc R U
H27C H 0.2240 0.6133 0.5834 0.039 Uiso 1 1 calc R U
C10 C 0.38021(7) 0.31958(7) 0.58320(7) 0.0289(3) Uani 1 1 d . .
C28 C 0.25994(6) 0.47479(8) 0.58280(6) 0.0261(3) Uani 1 1 d . .
H28A H 0.2916 0.5039 0.5580 0.039 Uiso 1 1 calc R U
H28B H 0.2252 0.4603 0.5519 0.039 Uiso 1 1 calc R U
H28C H 0.2811 0.4318 0.6011 0.039 Uiso 1 1 calc R U
C30 C 0.16109(6) 0.40415(7) 0.66588(7) 0.0274(3) Uani 1 1 d . .
H30A H 0.1952 0.3726 0.6483 0.041 Uiso 1 1 calc R U
H30B H 0.1316 0.4170 0.6289 0.041 Uiso 1 1 calc R U
H30C H 0.1371 0.3790 0.7016 0.041 Uiso 1 1 calc R U
C13 C 0.46293(7) 0.49840(7) 0.63521(7) 0.0272(3) Uani 1 1 d . .
H13A H 0.4337 0.5399 0.6337 0.041 Uiso 1 1 calc R U
H13B H 0.4890 0.4973 0.5937 0.041 Uiso 1 1 calc R U
H13C H 0.4913 0.5025 0.6748 0.041 Uiso 1 1 calc R U
C34 C 0.36515(7) 0.70810(7) 0.66384(7) 0.0282(3) Uani 1 1 d . .
H34A H 0.3760 0.6619 0.6427 0.042 Uiso 1 1 calc R U
H34B H 0.3881 0.7470 0.6404 0.042 Uiso 1 1 calc R U
H34C H 0.3185 0.7162 0.6605 0.042 Uiso 1 1 calc R U
C36 C 0.50445(7) 0.69330(7) 0.69168(7) 0.0290(3) Uani 1 1 d . .
H36A H 0.5470 0.6734 0.7026 0.043 Uiso 1 1 calc R U
H36B H 0.5084 0.7451 0.6828 0.043 Uiso 1 1 calc R U
H36C H 0.4872 0.6692 0.6512 0.043 Uiso 1 1 calc R U
C23 C 0.09952(7) 0.63104(8) 0.95986(8) 0.0342(3) Uani 1 1 d . .
H23A H 0.1087 0.6793 0.9776 0.051 Uiso 1 1 calc R U
H23B H 0.0789 0.6021 0.9953 0.051 Uiso 1 1 calc R U
H23C H 0.0706 0.6348 0.9206 0.051 Uiso 1 1 calc R U
B1 B 0.29272(6) 0.49982(7) 0.73845(7) 0.0157(3) Uani 1 1 d . .
B2 B 0.38598(6) 0.58752(7) 0.77495(6) 0.0147(2) Uani 1 1 d . .
C14 C 0.37304(9) 0.27181(9) 0.51961(8) 0.0453(4) Uani 1 1 d . .
H14A H 0.3991 0.2918 0.4826 0.068 Uiso 1 1 calc R U
H14B H 0.3276 0.2704 0.5058 0.068 Uiso 1 1 calc R U
H14C H 0.3878 0.2229 0.5300 0.068 Uiso 1 1 calc R U

loop_
_atom_site_aniso_label
_atom_site_aniso_U_11
_atom_site_aniso_U_22
_atom_site_aniso_U_33
_atom_site_aniso_U_23
_atom_site_aniso_U_13
_atom_site_aniso_U_12
O6 0.0172(4) 0.0136(4) 0.0206(4) 0.0008(3) 0.0001(3) -0.0006(3)
O3 0.0147(4) 0.0161(4) 0.0238(4) 0.0023(3) -0.0046(3) -0.0002(3)
O4 0.0190(4) 0.0206(4) 0.0177(4) 0.0015(3) -0.0050(3) -0.0046(3)
O5 0.0170(4) 0.0123(4) 0.0244(4) 0.0025(3) 0.0022(3) -0.0012(3)
O1 0.0174(4) 0.0222(4) 0.0212(4) -0.0020(3) -0.0004(3) 0.0048(3)
O2 0.0225(4) 0.0409(5) 0.0149(4) 0.0034(4) 0.0025(3) 0.0039(4)
N1 0.0152(5) 0.0132(4) 0.0150(4) -0.0012(4) -0.0001(4) 0.0013(4)
N2 0.0147(5) 0.0170(5) 0.0144(5) 0.0005(4) 0.0019(4) -0.0003(4)
C2 0.0139(5) 0.0136(5) 0.0178(5) 0.0012(4) 0.0005(4) -0.0030(4)
C7 0.0158(5) 0.0166(5) 0.0180(5) -0.0040(4) -0.0034(4) 0.0040(4)
C16 0.0163(6) 0.0209(6) 0.0146(5) 0.0020(4) 0.0017(4) 0.0019(4)
C1 0.0148(5) 0.0142(5) 0.0139(5) -0.0002(4) 0.0013(4) 0.0010(4)
C6 0.0178(6) 0.0173(5) 0.0168(6) 0.0010(4) 0.0005(4) -0.0019(4)
C21 0.0213(6) 0.0212(6) 0.0148(5) 0.0024(4) 0.0022(4) 0.0000(5)
C17 0.0197(6) 0.0239(6) 0.0155(5) 0.0022(5) 0.0012(4) -0.0017(5)
C25 0.0145(5) 0.0179(6) 0.0233(6) -0.0001(5) -0.0054(5) 0.0014(4)
C26 0.0170(6) 0.0199(6) 0.0197(6) -0.0018(5) -0.0063(5) -0.0009(4)
C5 0.0185(6) 0.0204(6) 0.0184(6) -0.0007(4) -0.0016(4) -0.0028(4)
C31 0.0209(6) 0.0119(6) 0.0263(6) 0.0025(4) 0.0033(5) -0.0018(4)
C20 0.0275(6) 0.0212(6) 0.0200(6) 0.0011(5) 0.0041(5) 0.0049(5)
C3 0.0160(5) 0.0161(5) 0.0153(5) 0.0011(4) -0.0011(4) -0.0004(4)
C12 0.0185(6) 0.0226(6) 0.0193(6) -0.0024(5) -0.0012(5) 0.0066(5)
C32 0.0213(6) 0.0139(5) 0.0219(6) 0.0033(4) 0.0007(5) -0.0013(4)
C8 0.0173(6) 0.0163(6) 0.0277(6) -0.0033(5) -0.0058(5) 0.0047(4)
C19 0.0206(6) 0.0318(7) 0.0190(6) 0.0041(5) 0.0037(5) 0.0062(5)
C22 0.0260(6) 0.0226(6) 0.0194(6) -0.0037(5) 0.0045(5) -0.0038(5)
C18 0.0163(6) 0.0324(7) 0.0201(6) 0.0041(5) 0.0026(5) -0.0022(5)
C4 0.0281(6) 0.0193(6) 0.0197(6) 0.0035(5) -0.0015(5) 0.0031(5)
C24 0.0240(6) 0.0232(6) 0.0283(6) 0.0024(5) 0.0056(5) -0.0059(5)
C29 0.0187(6) 0.0283(7) 0.0263(6) -0.0012(5) -0.0026(5) 0.0051(5)
C11 0.0273(7) 0.0319(7) 0.0188(6) -0.0045(5) -0.0017(5) 0.0125(5)
C35 0.0198(6) 0.0193(6) 0.0339(7) 0.0002(5) -0.0015(5) -0.0033(5)
C15 0.0246(6) 0.0155(6) 0.0352(7) -0.0001(5) -0.0012(5) -0.0017(5)
C9 0.0270(7) 0.0161(6) 0.0357(7) -0.0073(5) -0.0112(5) 0.0051(5)
C33 0.0245(6) 0.0153(6) 0.0323(7) 0.0011(5) 0.0006(5) 0.0013(5)
C27 0.0286(7) 0.0235(6) 0.0258(6) 0.0038(5) -0.0076(5) 0.0010(5)
C10 0.0336(7) 0.0249(7) 0.0282(7) -0.0112(5) -0.0123(6) 0.0152(5)
C28 0.0221(6) 0.0367(7) 0.0195(6) -0.0052(5) -0.0047(5) 0.0032(5)
C30 0.0215(6) 0.0208(6) 0.0398(7) -0.0035(5) -0.0071(6) -0.0027(5)
C13 0.0305(7) 0.0310(7) 0.0200(6) -0.0002(5) 0.0070(5) -0.0019(5)
C34 0.0372(7) 0.0234(6) 0.0240(6) 0.0057(5) -0.0030(6) 0.0025(5)
C36 0.0296(7) 0.0203(6) 0.0371(7) 0.0042(5) 0.0128(6) -0.0035(5)
C23 0.0250(7) 0.0411(8) 0.0366(8) 0.0047(6) 0.0087(6) 0.0096(6)
B1 0.0162(6) 0.0135(6) 0.0173(6) -0.0026(5) 0.0010(5) 0.0019(5)
B2 0.0172(6) 0.0157(6) 0.0112(5) -0.0007(5) -0.0008(5) -0.0003(5)
C14 0.0685(11) 0.0334(8) 0.0341(8) -0.0172(6) -0.0169(8) 0.0185(8)

loop_
_atom_type_symbol
_atom_type_description
_atom_type_scat_dispersion_real
_atom_type_scat_dispersion_imag
_atom_type_scat_source
C C 0.0181 0.0091 'International Tables Vol C Tables 4.2.6.8 and 6.1.1.4'
H H 0.0000 0.0000 'International Tables Vol C Tables 4.2.6.8 and 6.1.1.4'
B B 0.0090 0.0039 'International Tables Vol C Tables 4.2.6.8 and 6.1.1.4'
N N 0.0311 0.0180 'International Tables Vol C Tables 4.2.6.8 and 6.1.1.4'
O O 0.0492 0.0322 'International Tables Vol C Tables 4.2.6.8 and 6.1.1.4'

loop_
_geom_angle_atom_site_label_1
_geom_angle_atom_site_label_2
_geom_angle_atom_site_label_3
_geom_angle
B2 O6 C32 107.24(9)
B1 O3 C25 106.43(9)
B1 O4 C26 107.10(9)
B2 O5 C31 107.73(9)
C2 N1 C7 115.27(9)
C2 N1 C1 122.63(9)
C7 N1 C1 121.82(9)
C6 N2 C16 116.80(9)
C6 N2 C1 121.99(9)
C16 N2 C1 119.37(9)
O1 C2 N1 121.57(10)
O1 C2 C3 120.35(10)
N1 C2 C3 117.92(10)
C12 C7 C8 120.66(11)
C12 C7 N1 121.45(10)
C8 C7 N1 117.62(10)
C21 C16 C17 119.99(11)
C21 C16 N2 119.76(10)
C17 C16 N2 120.04(10)
N1 C1 N2 108.67(8)
N1 C1 B1 106.85(9)
N2 C1 B1 112.56(9)
N1 C1 B2 111.99(9)
N2 C1 B2 111.37(9)
B1 C1 B2 105.34(9)
O2 C6 N2 121.51(11)
O2 C6 C3 119.75(10)
N2 C6 C3 118.73(10)
C20 C21 C16 118.37(11)
C20 C21 C22 117.98(11)
C16 C21 C22 123.36(11)
C18 C17 C16 118.54(11)
C18 C17 C24 118.68(11)
C16 C17 C24 122.53(11)
O3 C25 C30 107.71(9)
O3 C25 C29 105.60(9)
C30 C25 C29 111.50(10)
O3 C25 C26 102.52(9)
C30 C25 C26 114.22(10)
C29 C25 C26 114.27(10)
O4 C26 C28 106.58(9)
O4 C26 C27 108.07(9)
C28 C26 C27 110.41(10)
O4 C26 C25 102.15(8)
C28 C26 C25 113.90(10)
C27 C26 C25 114.90(10)
C3 C5 H5A 109.5
C3 C5 H5B 109.5
H5A C5 H5B 109.5
C3 C5 H5C 109.5
H5A C5 H5C 109.5
H5B C5 H5C 109.5
O5 C31 C36 107.82(9)
O5 C31 C35 107.39(9)
C36 C31 C35 109.73(10)
O5 C31 C32 102.46(9)
C36 C31 C32 114.99(10)
C35 C31 C32 113.77(10)
C19 C20 C21 122.31(12)
C19 C20 H20 118.8
C21 C20 H20 118.8
C2 C3 C6 114.43(9)
C2 C3 C4 107.13(9)
C6 C3 C4 107.96(9)
C2 C3 C5 109.99(9)
C6 C3 C5 108.15(9)
C4 C3 C5 109.06(9)
C11 C12 C7 118.23(11)
C11 C12 C13 119.41(11)
C7 C12 C13 122.35(10)
O6 C32 C33 109.10(9)
O6 C32 C34 106.11(9)
C33 C32 C34 109.68(10)
O6 C32 C31 102.66(8)
C33 C32 C31 114.73(10)
C34 C32 C31 113.88(10)
C9 C8 C7 118.48(12)
C9 C8 C15 119.06(11)
C7 C8 C15 122.42(11)
C20 C19 C18 117.53(11)
C20 C19 C23 121.49(12)
C18 C19 C23 120.89(12)
C21 C22 H22A 109.5
C21 C22 H22B 109.5
H22A C22 H22B 109.5
C21 C22 H22C 109.5
H22A C22 H22C 109.5
H22B C22 H22C 109.5
C17 C18 C19 122.27(11)
C17 C18 H18 118.9
C19 C18 H18 118.9
C3 C4 H4A 109.5
C3 C4 H4B 109.5
H4A C4 H4B 109.5
C3 C4 H4C 109.5
H4A C4 H4C 109.5
H4B C4 H4C 109.5
C17 C24 H24A 109.5
C17 C24 H24B 109.5
H24A C24 H24B 109.5
C17 C24 H24C 109.5
H24A C24 H24C 109.5
H24B C24 H24C 109.5
C25 C29 H29A 109.5
C25 C29 H29B 109.5
H29A C29 H29B 109.5
C25 C29 H29C 109.5
H29A C29 H29C 109.5
H29B C29 H29C 109.5
C10 C11 C12 122.30(12)
C10 C11 H11 118.9
C12 C11 H11 118.9
C31 C35 H35A 109.5
C31 C35 H35B 109.5
H35A C35 H35B 109.5
C31 C35 H35C 109.5
H35A C35 H35C 109.5
H35B C35 H35C 109.5
C8 C15 H15A 109.5
C8 C15 H15B 109.5
H15A C15 H15B 109.5
C8 C15 H15C 109.5
H15A C15 H15C 109.5
H15B C15 H15C 109.5
C10 C9 C8 122.33(12)
C10 C9 H9 118.8
C8 C9 H9 118.8
C32 C33 H33A 109.5
C32 C33 H33B 109.5
H33A C33 H33B 109.5
C32 C33 H33C 109.5
H33A C33 H33C 109.5
H33B C33 H33C 109.5
C26 C27 H27A 109.5
C26 C27 H27B 109.5
H27A C27 H27B 109.5
C26 C27 H27C 109.5
H27A C27 H27C 109.5
H27B C27 H27C 109.5
C9 C10 C11 117.88(11)
C9 C10 C14 120.40(13)
C11 C10 C14 121.69(14)
C26 C28 H28A 109.5
C26 C28 H28B 109.5
H28A C28 H28B 109.5
C26 C28 H28C 109.5
H28A C28 H28C 109.5
H28B C28 H28C 109.5
C25 C30 H30A 109.5
C25 C30 H30B 109.5
H30A C30 H30B 109.5
C25 C30 H30C 109.5
H30A C30 H30C 109.5
H30B C30 H30C 109.5
C12 C13 H13A 109.5
C12 C13 H13B 109.5
H13A C13 H13B 109.5
C12 C13 H13C 109.5
H13A C13 H13C 109.5
H13B C13 H13C 109.5
C32 C34 H34A 109.5
C32 C34 H34B 109.5
H34A C34 H34B 109.5
C32 C34 H34C 109.5
H34A C34 H34C 109.5
H34B C34 H34C 109.5
C31 C36 H36A 109.5
C31 C36 H36B 109.5
H36A C36 H36B 109.5
C31 C36 H36C 109.5
H36A C36 H36C 109.5
H36B C36 H36C 109.5
C19 C23 H23A 109.5
C19 C23 H23B 109.5
H23A C23 H23B 109.5
C19 C23 H23C 109.5
H23A C23 H23C 109.5
H23B C23 H23C 109.5
O4 B1 O3 114.78(10)
O4 B1 C1 119.36(10)
O3 B1 C1 125.84(10)
O6 B2 O5 114.14(10)
O6 B2 C1 121.99(10)
O5 B2 C1 123.78(10)
C10 C14 H14A 109.5
C10 C14 H14B 109.5
H14A C14 H14B 109.5
C10 C14 H14C 109.5
H14A C14 H14C 109.5
H14B C14 H14C 109.5

loop_
_geom_bond_atom_site_label_1
_geom_bond_atom_site_label_2
_geom_bond_distance
O6 B2 1.3579(15)
O6 C32 1.4645(14)
O3 B1 1.3537(15)
O3 C25 1.4710(13)
O4 B1 1.3525(15)
O4 C26 1.4686(13)
O5 B2 1.3587(15)
O5 C31 1.4723(13)
O1 C2 1.2235(14)
O2 C6 1.2224(14)
N1 C2 1.3599(15)
N1 C7 1.4564(14)
N1 C1 1.4941(14)
N2 C6 1.3580(15)
N2 C16 1.4563(14)
N2 C1 1.5098(14)
C2 C3 1.5263(15)
C7 C12 1.3975(17)
C7 C8 1.4025(17)
C16 C21 1.4004(17)
C16 C17 1.4012(16)
C1 B1 1.6151(17)
C1 B2 1.6209(16)
C6 C3 1.5299(16)
C21 C20 1.3966(17)
C21 C22 1.5038(17)
C17 C18 1.3896(17)
C17 C24 1.5046(17)
C25 C30 1.5136(16)
C25 C29 1.5194(17)
C25 C26 1.5592(17)
C26 C28 1.5151(17)
C26 C27 1.5165(17)
C5 C3 1.5403(15)
C5 H5A 0.9600
C5 H5B 0.9600
C5 H5C 0.9600
C31 C36 1.5155(17)
C31 C35 1.5198(17)
C31 C32 1.5687(17)
C20 C19 1.3828(18)
C20 H20 0.9300
C3 C4 1.5384(15)
C12 C11 1.3974(17)
C12 C13 1.4993(18)
C32 C33 1.5166(16)
C32 C34 1.5227(17)
C8 C9 1.3900(18)
C8 C15 1.4991(18)
C19 C18 1.3909(19)
C19 C23 1.5097(17)
C22 H22A 0.9600
C22 H22B 0.9600
C22 H22C 0.9600
C18 H18 0.9300
C4 H4A 0.9600
C4 H4B 0.9600
C4 H4C 0.9600
C24 H24A 0.9600
C24 H24B 0.9600
C24 H24C 0.9600
C29 H29A 0.9600
C29 H29B 0.9600
C29 H29C 0.9600
C11 C10 1.386(2)
C11 H11 0.9300
C35 H35A 0.9600
C35 H35B 0.9600
C35 H35C 0.9600
C15 H15A 0.9600
C15 H15B 0.9600
C15 H15C 0.9600
C9 C10 1.382(2)
C9 H9 0.9300
C33 H33A 0.9600
C33 H33B 0.9600
C33 H33C 0.9600
C27 H27A 0.9600
C27 H27B 0.9600
C27 H27C 0.9600
C10 C14 1.5099(18)
C28 H28A 0.9600
C28 H28B 0.9600
C28 H28C 0.9600
C30 H30A 0.9600
C30 H30B 0.9600
C30 H30C 0.9600
C13 H13A 0.9600
C13 H13B 0.9600
C13 H13C 0.9600
C34 H34A 0.9600
C34 H34B 0.9600
C34 H34C 0.9600
C36 H36A 0.9600
C36 H36B 0.9600
C36 H36C 0.9600
C23 H23A 0.9600
C23 H23B 0.9600
C23 H23C 0.9600
C14 H14A 0.9600
C14 H14B 0.9600
C14 H14C 0.9600
